data_1521114
loop_
_publ_author_name
'Hannerz, H.'
'Svensson, G.'
'D'yachenko, O.G.'
'Istomin, S.Ya.'

_publ_section_title
;
 Transmission electron microscopy and neutron powder diffraction studies
 of (Gd Fe O3)-type Sr Nb O3
;
_journal_name_full 'Journal of Solid State Chemistry'
_journal_page_first 421
_journal_page_last 428
_journal_volume 147
_journal_year 1999
_chemical_formula_sum 'Nb O3 Sr'
_chemical_name_systematic 'Sr (Nb O3)'
_space_group_IT_number 62
_symmetry_space_group_name_Hall '-P 2ac 2n'
_symmetry_space_group_name_H-M 'P n m a'
_cell_angle_alpha 90
_cell_angle_beta 90
_cell_angle_gamma 90
_cell_formula_units_Z 4
_cell_length_a 5.6894
_cell_length_b 8.0684
_cell_length_c 5.6944
_cell_volume 261.398
_citation_journal_id_ASTM JSSCBI
_cod_data_source_file Hannerz_JSSCBI_1999_323.cif
_cod_data_source_block Nb1O3Sr1
_cod_original_cell_volume 261.3978
_cod_original_formula_sum 'Nb1 O3 Sr1'
_cod_database_code 1521114

loop_
_symmetry_equiv_pos_as_xyz
x,y,z
-x+1/2,-y,z+1/2
x+1/2,-y+1/2,-z+1/2
-x,y+1/2,-z
-x,-y,-z
x-1/2,y,-z-1/2
-x-1/2,y-1/2,z-1/2
x,-y-1/2,z

loop_
_atom_site_label
_atom_site_type_symbol
_atom_site_fract_x
_atom_site_fract_y
_atom_site_fract_z
_atom_site_occupancy
_atom_site_U_iso_or_equiv
O1 O-2 0.4973 0.25 0.0246 1 0.0
O2 O-2 0.2695 0.0135 0.7282 1 0.0
Nb1 Nb+4 0 0 0.5 1 0.0
Sr1 Sr+2 0.0059 0.25 0.001 1 0.0
